data_7710852
loop_
_publ_author_name
'Hoshino, Norihisa'
'Hayashi, Akari'
'Akutagawa, Tomoyuki'

_publ_section_title
;
 The strong correlations between thermal conductivities and electronic
 spin states in crystals of Fe(III) spin crossover complexes
;
_journal_name_full 'Dalton Transactions'
_journal_paper_doi 10.1039/D2DT01597H
_journal_year 2022
_chemical_formula_moiety 'C22 H30 Fe N4 O2 1+, N O3 1-'
_chemical_formula_sum 'C22 H30 Fe N5 O5'
_chemical_formula_weight 500.36
_space_group_crystal_system monoclinic
_space_group_IT_number 14
_space_group_name_Hall '-P 2ybc'
_space_group_name_H-M_alt 'P 1 21/c 1'
_atom_sites_solution_hydrogens geom
_atom_sites_solution_primary dual
_atom_sites_solution_secondary difmap
_audit_creation_method SHELXL-2018/3
_audit_update_record
;
2022-07-07 deposited with the CCDC.	2022-07-28 downloaded from the CCDC.
;
_cell_angle_alpha 90
_cell_angle_beta 93.788(7)
_cell_angle_gamma 90
_cell_formula_units_Z 8
_cell_length_a 10.4125(9)
_cell_length_b 26.399(3)
_cell_length_c 17.1521(15)
_cell_measurement_reflns_used 7613
_cell_measurement_temperature 246(2)
_cell_measurement_theta_max 68.03
_cell_measurement_theta_min 3.08
_cell_volume 4704.5(8)
_computing_cell_refinement 'RAPID AUTO (Rigaku, 2011)'
_computing_data_collection 'RAPID AUTO (Rigaku, 2011)'
_computing_data_reduction 'RAPID AUTO (Rigaku, 2011)'
_computing_molecular_graphics 'Mercury (CCDC, 2020)'
_computing_publication_material 'SHELXL-2018/3 (Sheldrick, 2018)'
_computing_structure_refinement 'SHELXL-2018/3 (Sheldrick, 2018)'
_computing_structure_solution 'SHELXT 2018/2 (Sheldrick, 2018)'
_diffrn_ambient_temperature 246(2)
_diffrn_detector_area_resol_mean 10.000
_diffrn_measured_fraction_theta_full 0.985
_diffrn_measured_fraction_theta_max 0.984
_diffrn_measurement_device_type 'Rigaku R-AXIS RAPID'
_diffrn_measurement_method \w
_diffrn_radiation_type CuK\a
_diffrn_radiation_wavelength 1.54187
_diffrn_reflns_av_R_equivalents 0.1452
_diffrn_reflns_av_unetI/netI 0.1328
_diffrn_reflns_Laue_measured_fraction_full 0.985
_diffrn_reflns_Laue_measured_fraction_max 0.984
_diffrn_reflns_limit_h_max 12
_diffrn_reflns_limit_h_min -11
_diffrn_reflns_limit_k_max 31
_diffrn_reflns_limit_k_min -30
_diffrn_reflns_limit_l_max 19
_diffrn_reflns_limit_l_min -20
_diffrn_reflns_number 53315
_diffrn_reflns_point_group_measured_fraction_full 0.985
_diffrn_reflns_point_group_measured_fraction_max 0.984
_diffrn_reflns_theta_full 67.687
_diffrn_reflns_theta_max 68.243
_diffrn_reflns_theta_min 3.077
_diffrn_source 'rotating-anode X-ray tube'
_exptl_absorpt_coefficient_mu 5.507
_exptl_absorpt_correction_T_max 1.0000
_exptl_absorpt_correction_T_min 0.4086
_exptl_absorpt_correction_type empirical
_exptl_absorpt_process_details 'ABSCOR (Rigaku, 2011)'
_exptl_crystal_colour black
_exptl_crystal_density_diffrn 1.413
_exptl_crystal_description block
_exptl_crystal_F_000 2104
_exptl_crystal_preparation 'Magnetic properties,Thermal conductivity'
_exptl_crystal_size_max 0.100
_exptl_crystal_size_mid 0.100
_exptl_crystal_size_min 0.100
_refine_diff_density_max 0.554
_refine_diff_density_min -0.871
_refine_diff_density_rms 0.112
_refine_ls_extinction_method none
_refine_ls_goodness_of_fit_ref 0.972
_refine_ls_hydrogen_treatment constr
_refine_ls_matrix_type full
_refine_ls_number_parameters 595
_refine_ls_number_reflns 8490
_refine_ls_number_restraints 0
_refine_ls_restrained_S_all 0.972
_refine_ls_R_factor_all 0.1762
_refine_ls_R_factor_gt 0.0806
_refine_ls_shift/su_max 0.000
_refine_ls_shift/su_mean 0.000
_refine_ls_structure_factor_coef Fsqd
_refine_ls_weighting_details 'w=1/[\s^2^(Fo^2^)+(0.1540P)^2^] where P=(Fo^2^+2Fc^2^)/3'
_refine_ls_weighting_scheme calc
_refine_ls_wR_factor_gt 0.2003
_refine_ls_wR_factor_ref 0.2924
_reflns_Friedel_coverage 0.000
_reflns_number_gt 3849
_reflns_number_total 8490
_reflns_threshold_expression 'I > 2\s(I)'
_cod_data_source_file d2dt01597h2.cif
_cod_data_source_block 1_246K
_cod_original_cell_volume 4704.5(7)
_cod_original_sg_symbol_H-M 'P 21/c'
_cod_database_code 7710852
_shelx_shelxl_version_number 2018/3
_shelx_space_group_comment
;
The symmetry employed for this shelxl refinement is uniquely defined
by the following loop, which should always be used as a source of
symmetry information in preference to the above space-group names.
They are only intended as comments.
;
_shelx_estimated_absorpt_t_min 0.609
_shelx_estimated_absorpt_t_max 0.609

loop_
_space_group_symop_operation_xyz
'x, y, z'
'-x, y+1/2, -z+1/2'
'-x, -y, -z'
'x, -y-1/2, z-1/2'

loop_
_atom_site_label
_atom_site_type_symbol
_atom_site_fract_x
_atom_site_fract_y
_atom_site_fract_z
_atom_site_U_iso_or_equiv
_atom_site_adp_type
_atom_site_occupancy
_atom_site_site_symmetry_order
_atom_site_calc_flag
_atom_site_refinement_flags_posn
_atom_site_refinement_flags_adp
_atom_site_refinement_flags_occupancy
_atom_site_disorder_assembly
_atom_site_disorder_group
Fe1 Fe 0.42269(12) 0.63936(4) 0.29169(6) 0.0532(4) Uani 1 1 d . . . . .
Fe2 Fe 0.97796(12) 0.63961(4) 0.75199(6) 0.0531(4) Uani 1 1 d . . . . .
O1 O 0.3824(5) 0.68577(17) 0.3727(2) 0.0616(14) Uani 1 1 d . . . . .
O2 O 0.3259(5) 0.67420(16) 0.2089(3) 0.0607(13) Uani 1 1 d . . . . .
O3 O 0.9083(5) 0.67061(17) 0.8385(3) 0.0617(14) Uani 1 1 d . . . . .
O4 O 0.9020(5) 0.68591(15) 0.6796(3) 0.0573(13) Uani 1 1 d . . . . .
O5 O 0.5050(6) 0.4906(2) 0.2894(4) 0.0885(18) Uani 1 1 d . . . . .
O6 O 0.6263(10) 0.4362(3) 0.2430(6) 0.187(5) Uani 1 1 d . . . . .
O7 O 0.6473(9) 0.4512(3) 0.3617(5) 0.157(4) Uani 1 1 d . . . . .
O8 O 0.7902(10) 0.5580(3) 0.3235(5) 0.182(5) Uani 1 1 d . . . . .
O9 O 0.8079(9) 0.5316(3) 0.2140(5) 0.160(4) Uani 1 1 d . . . . .
O10 O 0.9336(6) 0.5044(3) 0.3031(5) 0.133(3) Uani 1 1 d . . . . .
N1 N 0.5861(6) 0.6835(2) 0.2782(3) 0.0551(16) Uani 1 1 d . . . . .
N2 N 0.5253(6) 0.5943(2) 0.2065(3) 0.0612(17) Uani 1 1 d . . . . .
H1 H 0.578705 0.568641 0.235641 0.073 Uiso 1 1 calc R U . . .
N3 N 0.2598(6) 0.59214(19) 0.2976(3) 0.0560(16) Uani 1 1 d . . . . .
N4 N 0.4887(6) 0.58623(19) 0.3825(3) 0.0511(15) Uani 1 1 d . . . . .
H2 H 0.520192 0.555426 0.356919 0.061 Uiso 1 1 calc R U . . .
N5 N 1.1285(6) 0.68480(19) 0.7584(3) 0.0552(16) Uani 1 1 d . . . . .
N6 N 1.0753(6) 0.6085(2) 0.6606(3) 0.0568(16) Uani 1 1 d . . . . .
H3 H 1.126134 0.579336 0.681918 0.068 Uiso 1 1 calc R U . . .
N7 N 0.8240(6) 0.5964(2) 0.7459(3) 0.0576(17) Uani 1 1 d . . . . .
N8 N 1.0488(6) 0.5828(2) 0.8258(3) 0.0566(16) Uani 1 1 d . . . . .
H4 H 1.092281 0.557704 0.793695 0.068 Uiso 1 1 calc R U . . .
N9 N 0.5935(8) 0.4594(3) 0.2982(6) 0.082(2) Uani 1 1 d . . . . .
N10 N 0.8453(9) 0.5317(3) 0.2820(6) 0.081(2) Uani 1 1 d . . . . .
C1 C 0.4135(7) 0.7335(2) 0.3841(4) 0.0507(18) Uani 1 1 d . . . . .
C2 C 0.3461(7) 0.7628(2) 0.4369(4) 0.0550(19) Uani 1 1 d . . . . .
H5 H 0.279487 0.747687 0.463171 0.066 Uiso 1 1 calc R U . . .
C3 C 0.3757(8) 0.8125(3) 0.4505(4) 0.067(2) Uani 1 1 d . . . . .
H6 H 0.331349 0.830656 0.487426 0.080 Uiso 1 1 calc R U . . .
C4 C 0.4693(9) 0.8366(3) 0.4110(5) 0.076(3) Uani 1 1 d . . . . .
H7 H 0.485762 0.871275 0.418950 0.091 Uiso 1 1 calc R U . . .
C5 C 0.5385(8) 0.8091(3) 0.3598(4) 0.068(2) Uani 1 1 d . . . . .
H8 H 0.604106 0.825072 0.333808 0.081 Uiso 1 1 calc R U . . .
C6 C 0.5119(7) 0.7573(2) 0.3459(4) 0.056(2) Uani 1 1 d . . . . .
C7 C 0.5944(8) 0.7307(3) 0.2959(4) 0.061(2) Uani 1 1 d . . . . .
H9 H 0.660061 0.749503 0.274231 0.073 Uiso 1 1 calc R U . . .
C8 C 0.6818(7) 0.6607(3) 0.2301(4) 0.062(2) Uani 1 1 d . . . . .
H10 H 0.740932 0.639286 0.262449 0.075 Uiso 1 1 calc R U . . .
H11 H 0.732019 0.687164 0.206096 0.075 Uiso 1 1 calc R U . . .
C9 C 0.6122(8) 0.6298(3) 0.1688(4) 0.069(2) Uani 1 1 d . . . . .
H12 H 0.562082 0.651847 0.132291 0.082 Uiso 1 1 calc R U . . .
H13 H 0.673788 0.610776 0.139373 0.082 Uiso 1 1 calc R U . . .
C10 C 0.4362(8) 0.5674(3) 0.1490(4) 0.075(2) Uani 1 1 d . . . . .
H14 H 0.386968 0.592674 0.117566 0.090 Uiso 1 1 calc R U . . .
H15 H 0.374866 0.547643 0.177494 0.090 Uiso 1 1 calc R U . . .
C11 C 0.5029(8) 0.5323(3) 0.0945(4) 0.097(3) Uani 1 1 d . . . . .
H16 H 0.439187 0.516197 0.058870 0.116 Uiso 1 1 calc R U . . .
H17 H 0.562206 0.551633 0.064919 0.116 Uiso 1 1 calc R U . . .
H18 H 0.550089 0.506545 0.124922 0.116 Uiso 1 1 calc R U . . .
C12 C 0.2123(8) 0.6663(3) 0.1701(4) 0.058(2) Uani 1 1 d . . . . .
C13 C 0.1752(8) 0.6993(3) 0.1092(4) 0.065(2) Uani 1 1 d . . . . .
H19 H 0.229363 0.726338 0.097306 0.079 Uiso 1 1 calc R U . . .
C14 C 0.0604(10) 0.6927(4) 0.0663(5) 0.087(3) Uani 1 1 d . . . . .
H20 H 0.036866 0.714866 0.024954 0.105 Uiso 1 1 calc R U . . .
C15 C -0.0202(9) 0.6537(4) 0.0836(5) 0.083(3) Uani 1 1 d . . . . .
H21 H -0.097622 0.649034 0.053064 0.100 Uiso 1 1 calc R U . . .
C16 C 0.0106(8) 0.6216(3) 0.1446(5) 0.075(2) Uani 1 1 d . . . . .
H22 H -0.046779 0.595883 0.157254 0.090 Uiso 1 1 calc R U . . .
C17 C 0.1294(8) 0.6276(3) 0.1885(4) 0.058(2) Uani 1 1 d . . . . .
C18 C 0.1562(8) 0.5929(3) 0.2530(5) 0.066(2) Uani 1 1 d . . . . .
H23 H 0.092383 0.569042 0.262950 0.079 Uiso 1 1 calc R U . . .
C19 C 0.2712(7) 0.5535(2) 0.3605(4) 0.061(2) Uani 1 1 d . . . . .
H24 H 0.298235 0.520976 0.339501 0.074 Uiso 1 1 calc R U . . .
H25 H 0.188064 0.548785 0.383199 0.074 Uiso 1 1 calc R U . . .
C20 C 0.3712(7) 0.5725(3) 0.4226(4) 0.062(2) Uani 1 1 d . . . . .
H26 H 0.338229 0.602096 0.449298 0.075 Uiso 1 1 calc R U . . .
H27 H 0.391110 0.545934 0.461463 0.075 Uiso 1 1 calc R U . . .
C21 C 0.5946(7) 0.6058(3) 0.4371(4) 0.0565(19) Uani 1 1 d . . . . .
H28 H 0.562022 0.634517 0.466282 0.068 Uiso 1 1 calc R U . . .
H29 H 0.664090 0.618432 0.406528 0.068 Uiso 1 1 calc R U . . .
C22 C 0.6490(8) 0.5667(3) 0.4946(4) 0.083(3) Uani 1 1 d . . . . .
H30 H 0.717103 0.581907 0.528206 0.100 Uiso 1 1 calc R U . . .
H31 H 0.581396 0.554651 0.526152 0.100 Uiso 1 1 calc R U . . .
H32 H 0.683563 0.538550 0.466339 0.100 Uiso 1 1 calc R U . . .
C23 C 0.9293(8) 0.7186(3) 0.8593(4) 0.057(2) Uani 1 1 d . . . . .
C24 C 0.8459(7) 0.7410(3) 0.9102(4) 0.061(2) Uani 1 1 d . . . . .
H33 H 0.781198 0.721076 0.930444 0.074 Uiso 1 1 calc R U . . .
C25 C 0.8550(8) 0.7904(3) 0.9312(4) 0.069(2) Uani 1 1 d . . . . .
H34 H 0.795463 0.804197 0.964173 0.082 Uiso 1 1 calc R U . . .
C26 C 0.9516(9) 0.8209(3) 0.9045(4) 0.078(3) Uani 1 1 d . . . . .
H35 H 0.955794 0.855497 0.917381 0.093 Uiso 1 1 calc R U . . .
C27 C 1.0401(8) 0.7997(3) 0.8592(4) 0.060(2) Uani 1 1 d . . . . .
H36 H 1.109805 0.819261 0.844293 0.072 Uiso 1 1 calc R U . . .
C28 C 1.0286(8) 0.7495(2) 0.8348(4) 0.0544(19) Uani 1 1 d . . . . .
C29 C 1.1290(7) 0.7294(3) 0.7871(4) 0.0530(18) Uani 1 1 d . . . . .
H37 H 1.198115 0.750805 0.777086 0.064 Uiso 1 1 calc R U . . .
C30 C 1.2295(7) 0.6699(3) 0.7094(4) 0.062(2) Uani 1 1 d . . . . .
H38 H 1.286861 0.645283 0.736733 0.075 Uiso 1 1 calc R U . . .
H39 H 1.280437 0.699419 0.695845 0.075 Uiso 1 1 calc R U . . .
C31 C 1.1655(8) 0.6466(2) 0.6371(4) 0.064(2) Uani 1 1 d . . . . .
H40 H 1.119840 0.672706 0.605529 0.077 Uiso 1 1 calc R U . . .
H41 H 1.230105 0.631061 0.605702 0.077 Uiso 1 1 calc R U . . .
C32 C 0.9881(7) 0.5894(3) 0.5940(4) 0.062(2) Uani 1 1 d . . . . .
H42 H 0.935995 0.617557 0.572325 0.074 Uiso 1 1 calc R U . . .
H43 H 0.929397 0.564110 0.613801 0.074 Uiso 1 1 calc R U . . .
C33 C 1.0606(8) 0.5658(3) 0.5297(4) 0.077(2) Uani 1 1 d . . . . .
H44 H 0.999914 0.554113 0.488275 0.093 Uiso 1 1 calc R U . . .
H45 H 1.117523 0.590837 0.509066 0.093 Uiso 1 1 calc R U . . .
H46 H 1.110925 0.537380 0.550551 0.093 Uiso 1 1 calc R U . . .
C34 C 0.7768(8) 0.6899(2) 0.6553(4) 0.056(2) Uani 1 1 d . . . . .
C35 C 0.7421(8) 0.7318(3) 0.6089(4) 0.058(2) Uani 1 1 d . . . . .
H47 H 0.804401 0.755882 0.597000 0.070 Uiso 1 1 calc R U . . .
C36 C 0.6174(8) 0.7377(3) 0.5809(4) 0.064(2) Uani 1 1 d . . . . .
H48 H 0.594651 0.765911 0.549616 0.077 Uiso 1 1 calc R U . . .
C37 C 0.5227(8) 0.7026(3) 0.5978(4) 0.069(2) Uani 1 1 d . . . . .
H49 H 0.436495 0.707406 0.579273 0.083 Uiso 1 1 calc R U . . .
C38 C 0.5583(9) 0.6614(3) 0.6416(4) 0.068(2) Uani 1 1 d . . . . .
H50 H 0.495609 0.637002 0.651509 0.082 Uiso 1 1 calc R U . . .
C39 C 0.6850(9) 0.6538(3) 0.6727(4) 0.059(2) Uani 1 1 d . . . . .
C40 C 0.7130(9) 0.6083(3) 0.7145(4) 0.067(2) Uani 1 1 d . . . . .
H51 H 0.645377 0.585149 0.719432 0.081 Uiso 1 1 calc R U . . .
C41 C 0.8396(8) 0.5485(2) 0.7884(4) 0.071(2) Uani 1 1 d . . . . .
H52 H 0.870685 0.522092 0.754160 0.085 Uiso 1 1 calc R U . . .
H53 H 0.757237 0.537608 0.807192 0.085 Uiso 1 1 calc R U . . .
C42 C 0.9372(8) 0.5578(3) 0.8569(4) 0.070(2) Uani 1 1 d . . . . .
H54 H 0.899845 0.579488 0.895891 0.084 Uiso 1 1 calc R U . . .
H55 H 0.963111 0.525684 0.881751 0.084 Uiso 1 1 calc R U . . .
C43 C 1.1452(8) 0.6009(3) 0.8889(4) 0.069(2) Uani 1 1 d . . . . .
H56 H 1.105499 0.627495 0.918990 0.082 Uiso 1 1 calc R U . . .
H57 H 1.218586 0.615879 0.864388 0.082 Uiso 1 1 calc R U . . .
C44 C 1.1943(8) 0.5594(3) 0.9446(5) 0.092(3) Uani 1 1 d . . . . .
H58 H 1.255742 0.573655 0.983541 0.111 Uiso 1 1 calc R U . . .
H59 H 1.122630 0.544865 0.970227 0.111 Uiso 1 1 calc R U . . .
H60 H 1.235844 0.533236 0.915563 0.111 Uiso 1 1 calc R U . . .

loop_
_atom_site_aniso_label
_atom_site_aniso_U_11
_atom_site_aniso_U_22
_atom_site_aniso_U_33
_atom_site_aniso_U_23
_atom_site_aniso_U_13
_atom_site_aniso_U_12
Fe1 0.0712(10) 0.0431(6) 0.0446(7) 0.0006(5) -0.0019(6) 0.0002(6)
Fe2 0.0683(9) 0.0376(6) 0.0522(7) -0.0007(5) -0.0053(6) -0.0019(5)
O1 0.080(4) 0.051(3) 0.055(3) -0.002(2) 0.009(3) 0.001(3)
O2 0.070(4) 0.050(3) 0.060(3) 0.004(2) -0.009(3) 0.003(3)
O3 0.072(4) 0.048(3) 0.066(3) -0.002(2) 0.008(3) -0.003(3)
O4 0.074(4) 0.040(2) 0.058(3) 0.004(2) -0.004(3) 0.001(3)
O5 0.068(4) 0.057(3) 0.139(5) -0.009(4) -0.003(4) 0.007(3)
O6 0.304(13) 0.099(6) 0.172(8) 0.012(6) 0.116(8) 0.081(7)
O7 0.182(9) 0.105(6) 0.172(8) 0.010(6) -0.080(7) -0.008(6)
O8 0.305(13) 0.082(5) 0.173(8) 0.010(5) 0.126(8) 0.053(6)
O9 0.229(10) 0.137(7) 0.110(6) -0.004(6) -0.029(6) -0.031(6)
O10 0.091(6) 0.081(5) 0.226(8) 0.061(5) -0.005(5) 0.020(4)
N1 0.073(5) 0.051(3) 0.042(3) 0.006(3) 0.011(3) -0.001(3)
N2 0.074(5) 0.058(4) 0.050(4) -0.005(3) -0.007(3) 0.009(3)
N3 0.075(5) 0.046(3) 0.048(4) -0.005(3) 0.008(3) -0.012(3)
N4 0.064(4) 0.043(3) 0.044(3) -0.003(3) -0.009(3) 0.001(3)
N5 0.065(5) 0.042(3) 0.057(4) -0.001(3) -0.005(3) -0.001(3)
N6 0.072(5) 0.041(3) 0.056(4) 0.000(3) -0.005(3) 0.004(3)
N7 0.080(5) 0.041(3) 0.050(4) 0.005(3) -0.006(3) -0.009(3)
N8 0.070(5) 0.045(3) 0.053(4) -0.001(3) -0.010(3) -0.005(3)
N9 0.079(7) 0.049(4) 0.119(7) 0.000(5) 0.016(6) -0.014(4)
N10 0.099(7) 0.052(4) 0.092(6) 0.008(4) 0.013(5) -0.011(4)
C1 0.062(6) 0.042(4) 0.045(4) 0.004(3) -0.012(4) -0.007(4)
C2 0.072(6) 0.051(4) 0.042(4) 0.000(3) 0.002(4) 0.009(4)
C3 0.091(7) 0.056(5) 0.052(5) -0.004(4) -0.003(4) 0.013(5)
C4 0.112(8) 0.043(4) 0.071(6) -0.007(4) -0.004(5) -0.004(5)
C5 0.094(7) 0.049(4) 0.060(5) 0.003(4) 0.000(4) -0.005(4)
C6 0.076(6) 0.042(4) 0.049(4) 0.004(3) -0.003(4) -0.002(4)
C7 0.093(7) 0.048(4) 0.042(4) 0.004(3) 0.001(4) -0.001(4)
C8 0.058(6) 0.069(5) 0.061(5) 0.013(4) 0.012(4) 0.011(4)
C9 0.094(7) 0.059(5) 0.051(5) 0.005(4) -0.002(5) 0.005(5)
C10 0.090(7) 0.069(5) 0.064(5) -0.023(4) -0.006(5) 0.015(5)
C11 0.109(8) 0.103(7) 0.078(6) -0.041(5) -0.004(5) 0.022(6)
C12 0.068(6) 0.050(4) 0.054(5) -0.006(4) -0.003(4) 0.001(4)
C13 0.072(6) 0.076(5) 0.049(4) 0.005(4) 0.003(4) 0.011(5)
C14 0.106(9) 0.087(7) 0.065(6) 0.000(5) -0.017(6) 0.022(6)
C15 0.076(7) 0.098(7) 0.069(6) -0.003(5) -0.034(5) 0.018(6)
C16 0.061(6) 0.081(6) 0.081(6) -0.009(5) -0.013(5) 0.004(5)
C17 0.059(6) 0.054(4) 0.061(5) -0.004(4) -0.003(4) 0.008(4)
C18 0.075(6) 0.051(4) 0.071(5) -0.017(4) 0.006(5) -0.013(4)
C19 0.081(6) 0.049(4) 0.054(4) -0.003(3) -0.004(4) -0.005(4)
C20 0.080(6) 0.058(4) 0.050(4) 0.012(4) 0.008(4) -0.007(4)
C21 0.054(5) 0.063(5) 0.051(4) -0.008(4) -0.006(4) 0.002(4)
C22 0.101(7) 0.084(6) 0.062(5) 0.007(4) -0.021(5) -0.001(5)
C23 0.079(6) 0.050(4) 0.039(4) 0.004(3) -0.007(4) 0.007(4)
C24 0.074(6) 0.053(4) 0.057(5) 0.006(4) 0.003(4) 0.009(4)
C25 0.104(7) 0.059(5) 0.044(4) 0.002(4) 0.006(4) 0.023(5)
C26 0.128(9) 0.042(4) 0.063(5) -0.004(4) 0.010(5) 0.005(5)
C27 0.064(6) 0.048(4) 0.067(5) -0.008(4) 0.004(4) -0.012(4)
C28 0.074(6) 0.044(4) 0.044(4) 0.007(3) 0.000(4) -0.001(4)
C29 0.057(5) 0.058(4) 0.044(4) 0.002(3) -0.003(4) -0.007(4)
C30 0.074(6) 0.061(5) 0.052(4) -0.003(4) 0.006(4) 0.007(4)
C31 0.088(7) 0.050(4) 0.053(5) 0.000(3) 0.005(4) -0.001(4)
C32 0.077(6) 0.056(4) 0.050(4) -0.012(3) -0.006(4) -0.006(4)
C33 0.098(7) 0.068(5) 0.065(5) -0.013(4) -0.002(5) 0.005(5)
C34 0.082(7) 0.041(4) 0.045(4) -0.006(3) -0.006(4) 0.010(4)
C35 0.081(6) 0.052(4) 0.041(4) -0.003(3) -0.003(4) 0.004(4)
C36 0.078(7) 0.064(5) 0.048(4) 0.005(4) -0.005(4) 0.016(5)
C37 0.071(6) 0.075(5) 0.061(5) 0.002(4) -0.004(4) 0.009(5)
C38 0.082(7) 0.068(5) 0.053(5) 0.003(4) -0.006(4) 0.003(5)
C39 0.090(7) 0.043(4) 0.044(4) 0.000(3) -0.001(4) 0.009(4)
C40 0.093(7) 0.047(4) 0.060(5) -0.006(4) -0.012(5) -0.008(4)
C41 0.085(7) 0.041(4) 0.082(6) 0.010(4) -0.024(5) -0.008(4)
C42 0.090(7) 0.050(4) 0.069(5) 0.010(4) -0.014(5) -0.008(4)
C43 0.072(6) 0.067(5) 0.064(5) -0.003(4) -0.018(4) 0.006(4)
C44 0.108(8) 0.084(6) 0.082(6) 0.011(5) -0.025(5) 0.000(6)

loop_
_atom_type_symbol
_atom_type_description
_atom_type_scat_dispersion_real
_atom_type_scat_dispersion_imag
_atom_type_scat_source
C C 0.0181 0.0091 'International Tables Vol C Tables 4.2.6.8 and 6.1.1.4'
H H 0.0000 0.0000 'International Tables Vol C Tables 4.2.6.8 and 6.1.1.4'
O O 0.0492 0.0322 'International Tables Vol C Tables 4.2.6.8 and 6.1.1.4'
N N 0.0311 0.0180 'International Tables Vol C Tables 4.2.6.8 and 6.1.1.4'
Fe Fe -1.1336 3.1974 'International Tables Vol C Tables 4.2.6.8 and 6.1.1.4'

loop_
_geom_angle_atom_site_label_1
_geom_angle_atom_site_label_2
_geom_angle_atom_site_label_3
_geom_angle
_geom_angle_site_symmetry_1
_geom_angle_site_symmetry_3
_geom_angle_publ_flag
O1 Fe1 O2 95.80(19) . . ?
O1 Fe1 N1 86.7(2) . . ?
O2 Fe1 N1 92.4(2) . . ?
O1 Fe1 N3 97.3(2) . . ?
O2 Fe1 N3 86.2(2) . . ?
N1 Fe1 N3 175.9(2) . . ?
O1 Fe1 N4 88.10(19) . . ?
O2 Fe1 N4 164.7(2) . . ?
N1 Fe1 N4 102.6(2) . . ?
N3 Fe1 N4 78.5(2) . . ?
O1 Fe1 N2 163.6(2) . . ?
O2 Fe1 N2 91.3(2) . . ?
N1 Fe1 N2 78.2(2) . . ?
N3 Fe1 N2 98.0(2) . . ?
N4 Fe1 N2 89.0(2) . . ?
O4 Fe2 O3 94.1(2) . . ?
O4 Fe2 N7 92.1(2) . . ?
O3 Fe2 N7 86.5(2) . . ?
O4 Fe2 N5 86.6(2) . . ?
O3 Fe2 N5 92.3(2) . . ?
N7 Fe2 N5 178.1(2) . . ?
O4 Fe2 N8 173.8(2) . . ?
O3 Fe2 N8 88.5(2) . . ?
N7 Fe2 N8 82.4(2) . . ?
N5 Fe2 N8 98.9(2) . . ?
O4 Fe2 N6 87.9(2) . . ?
O3 Fe2 N6 173.6(2) . . ?
N7 Fe2 N6 99.6(2) . . ?
N5 Fe2 N6 81.7(2) . . ?
N8 Fe2 N6 90.2(2) . . ?
C1 O1 Fe1 131.1(5) . . ?
C12 O2 Fe1 134.3(5) . . ?
C23 O3 Fe2 124.1(5) . . ?
C34 O4 Fe2 127.8(4) . . ?
C7 N1 C8 119.6(6) . . ?
C7 N1 Fe1 124.0(6) . . ?
C8 N1 Fe1 115.0(4) . . ?
C9 N2 C10 112.6(6) . . ?
C9 N2 Fe1 106.5(4) . . ?
C10 N2 Fe1 112.7(4) . . ?
C9 N2 H1 108.3 . . ?
C10 N2 H1 108.3 . . ?
Fe1 N2 H1 108.3 . . ?
C18 N3 C19 118.0(6) . . ?
C18 N3 Fe1 127.5(5) . . ?
C19 N3 Fe1 114.5(5) . . ?
C20 N4 C21 113.0(5) . . ?
C20 N4 Fe1 104.9(4) . . ?
C21 N4 Fe1 114.3(4) . . ?
C20 N4 H2 108.1 . . ?
C21 N4 H2 108.1 . . ?
Fe1 N4 H2 108.1 . . ?
C29 N5 C30 119.5(6) . . ?
C29 N5 Fe2 124.3(6) . . ?
C30 N5 Fe2 114.2(4) . . ?
C31 N6 C32 113.2(5) . . ?
C31 N6 Fe2 106.8(4) . . ?
C32 N6 Fe2 113.8(4) . . ?
C31 N6 H3 107.6 . . ?
C32 N6 H3 107.6 . . ?
Fe2 N6 H3 107.6 . . ?
C40 N7 C41 119.2(6) . . ?
C40 N7 Fe2 126.2(5) . . ?
C41 N7 Fe2 114.3(5) . . ?
C42 N8 C43 112.8(6) . . ?
C42 N8 Fe2 106.9(4) . . ?
C43 N8 Fe2 113.9(4) . . ?
C42 N8 H4 107.7 . . ?
C43 N8 H4 107.7 . . ?
Fe2 N8 H4 107.7 . . ?
O6 N9 O7 118.8(11) . . ?
O6 N9 O5 119.5(10) . . ?
O7 N9 O5 121.7(10) . . ?
O8 N10 O9 116.7(11) . . ?
O8 N10 O10 124.5(11) . . ?
O9 N10 O10 118.7(10) . . ?
O1 C1 C6 122.7(7) . . ?
O1 C1 C2 119.5(7) . . ?
C6 C1 C2 117.8(6) . . ?
C3 C2 C1 121.2(7) . . ?
C3 C2 H5 119.4 . . ?
C1 C2 H5 119.4 . . ?
C2 C3 C4 121.3(7) . . ?
C2 C3 H6 119.4 . . ?
C4 C3 H6 119.4 . . ?
C5 C4 C3 119.1(7) . . ?
C5 C4 H7 120.4 . . ?
C3 C4 H7 120.4 . . ?
C4 C5 C6 120.8(8) . . ?
C4 C5 H8 119.6 . . ?
C6 C5 H8 119.6 . . ?
C1 C6 C5 119.7(7) . . ?
C1 C6 C7 123.2(6) . . ?
C5 C6 C7 117.0(7) . . ?
N1 C7 C6 125.5(7) . . ?
N1 C7 H9 117.3 . . ?
C6 C7 H9 117.3 . . ?
N1 C8 C9 107.9(6) . . ?
N1 C8 H10 110.1 . . ?
C9 C8 H10 110.1 . . ?
N1 C8 H11 110.1 . . ?
C9 C8 H11 110.1 . . ?
H10 C8 H11 108.4 . . ?
N2 C9 C8 108.8(6) . . ?
N2 C9 H12 109.9 . . ?
C8 C9 H12 109.9 . . ?
N2 C9 H13 109.9 . . ?
C8 C9 H13 109.9 . . ?
H12 C9 H13 108.3 . . ?
N2 C10 C11 114.1(7) . . ?
N2 C10 H14 108.7 . . ?
C11 C10 H14 108.7 . . ?
N2 C10 H15 108.7 . . ?
C11 C10 H15 108.7 . . ?
H14 C10 H15 107.6 . . ?
C10 C11 H16 109.5 . . ?
C10 C11 H17 109.5 . . ?
H16 C11 H17 109.5 . . ?
C10 C11 H18 109.5 . . ?
H16 C11 H18 109.5 . . ?
H17 C11 H18 109.5 . . ?
O2 C12 C17 123.1(7) . . ?
O2 C12 C13 117.9(7) . . ?
C17 C12 C13 119.0(7) . . ?
C14 C13 C12 120.6(8) . . ?
C14 C13 H19 119.7 . . ?
C12 C13 H19 119.7 . . ?
C15 C14 C13 120.3(8) . . ?
C15 C14 H20 119.9 . . ?
C13 C14 H20 119.9 . . ?
C16 C15 C14 120.9(9) . . ?
C16 C15 H21 119.5 . . ?
C14 C15 H21 119.5 . . ?
C15 C16 C17 119.5(8) . . ?
C15 C16 H22 120.3 . . ?
C17 C16 H22 120.3 . . ?
C12 C17 C16 119.7(7) . . ?
C12 C17 C18 123.2(7) . . ?
C16 C17 C18 117.1(8) . . ?
N3 C18 C17 125.4(7) . . ?
N3 C18 H23 117.3 . . ?
C17 C18 H23 117.3 . . ?
N3 C19 C20 107.5(5) . . ?
N3 C19 H24 110.2 . . ?
C20 C19 H24 110.2 . . ?
N3 C19 H25 110.2 . . ?
C20 C19 H25 110.2 . . ?
H24 C19 H25 108.5 . . ?
N4 C20 C19 107.6(5) . . ?
N4 C20 H26 110.2 . . ?
C19 C20 H26 110.2 . . ?
N4 C20 H27 110.2 . . ?
C19 C20 H27 110.2 . . ?
H26 C20 H27 108.5 . . ?
N4 C21 C22 113.7(6) . . ?
N4 C21 H28 108.8 . . ?
C22 C21 H28 108.8 . . ?
N4 C21 H29 108.8 . . ?
C22 C21 H29 108.8 . . ?
H28 C21 H29 107.7 . . ?
C21 C22 H30 109.5 . . ?
C21 C22 H31 109.5 . . ?
H30 C22 H31 109.5 . . ?
C21 C22 H32 109.5 . . ?
H30 C22 H32 109.5 . . ?
H31 C22 H32 109.5 . . ?
O3 C23 C24 118.2(7) . . ?
O3 C23 C28 125.7(7) . . ?
C24 C23 C28 116.1(7) . . ?
C25 C24 C23 122.5(8) . . ?
C25 C24 H33 118.7 . . ?
C23 C24 H33 118.7 . . ?
C24 C25 C26 120.7(8) . . ?
C24 C25 H34 119.7 . . ?
C26 C25 H34 119.7 . . ?
C27 C26 C25 118.8(7) . . ?
C27 C26 H35 120.6 . . ?
C25 C26 H35 120.6 . . ?
C26 C27 C28 120.9(7) . . ?
C26 C27 H36 119.5 . . ?
C28 C27 H36 119.5 . . ?
C27 C28 C23 120.9(7) . . ?
C27 C28 C29 117.5(7) . . ?
C23 C28 C29 121.6(6) . . ?
N5 C29 C28 124.3(7) . . ?
N5 C29 H37 117.9 . . ?
C28 C29 H37 117.9 . . ?
N5 C30 C31 106.9(6) . . ?
N5 C30 H38 110.3 . . ?
C31 C30 H38 110.3 . . ?
N5 C30 H39 110.3 . . ?
C31 C30 H39 110.3 . . ?
H38 C30 H39 108.6 . . ?
N6 C31 C30 108.4(6) . . ?
N6 C31 H40 110.0 . . ?
C30 C31 H40 110.0 . . ?
N6 C31 H41 110.0 . . ?
C30 C31 H41 110.0 . . ?
H40 C31 H41 108.4 . . ?
N6 C32 C33 112.8(6) . . ?
N6 C32 H42 109.0 . . ?
C33 C32 H42 109.0 . . ?
N6 C32 H43 109.0 . . ?
C33 C32 H43 109.0 . . ?
H42 C32 H43 107.8 . . ?
C32 C33 H44 109.5 . . ?
C32 C33 H45 109.5 . . ?
H44 C33 H45 109.5 . . ?
C32 C33 H46 109.5 . . ?
H44 C33 H46 109.5 . . ?
H45 C33 H46 109.5 . . ?
O4 C34 C39 122.9(6) . . ?
O4 C34 C35 116.6(7) . . ?
C39 C34 C35 120.5(8) . . ?
C36 C35 C34 119.7(8) . . ?
C36 C35 H47 120.2 . . ?
C34 C35 H47 120.2 . . ?
C35 C36 C37 121.5(7) . . ?
C35 C36 H48 119.3 . . ?
C37 C36 H48 119.3 . . ?
C38 C37 C36 118.3(8) . . ?
C38 C37 H49 120.9 . . ?
C36 C37 H49 120.9 . . ?
C37 C38 C39 122.6(8) . . ?
C37 C38 H50 118.7 . . ?
C39 C38 H50 118.7 . . ?
C34 C39 C38 117.4(7) . . ?
C34 C39 C40 124.4(8) . . ?
C38 C39 C40 118.0(8) . . ?
N7 C40 C39 124.7(8) . . ?
N7 C40 H51 117.7 . . ?
C39 C40 H51 117.7 . . ?
N7 C41 C42 106.9(5) . . ?
N7 C41 H52 110.3 . . ?
C42 C41 H52 110.3 . . ?
N7 C41 H53 110.3 . . ?
C42 C41 H53 110.3 . . ?
H52 C41 H53 108.6 . . ?
N8 C42 C41 107.2(6) . . ?
N8 C42 H54 110.3 . . ?
C41 C42 H54 110.3 . . ?
N8 C42 H55 110.3 . . ?
C41 C42 H55 110.3 . . ?
H54 C42 H55 108.5 . . ?
N8 C43 C44 113.9(6) . . ?
N8 C43 H56 108.8 . . ?
C44 C43 H56 108.8 . . ?
N8 C43 H57 108.8 . . ?
C44 C43 H57 108.8 . . ?
H56 C43 H57 107.7 . . ?
C43 C44 H58 109.5 . . ?
C43 C44 H59 109.5 . . ?
H58 C44 H59 109.5 . . ?
C43 C44 H60 109.5 . . ?
H58 C44 H60 109.5 . . ?
H59 C44 H60 109.5 . . ?

loop_
_geom_bond_atom_site_label_1
_geom_bond_atom_site_label_2
_geom_bond_distance
_geom_bond_site_symmetry_2
_geom_bond_publ_flag
Fe1 O1 1.920(4) . ?
Fe1 O2 1.921(5) . ?
Fe1 N1 2.088(6) . ?
Fe1 N3 2.113(6) . ?
Fe1 N4 2.174(5) . ?
Fe1 N2 2.213(6) . ?
Fe2 O4 1.880(4) . ?
Fe2 O3 1.882(5) . ?
Fe2 N7 1.964(6) . ?
Fe2 N5 1.967(6) . ?
Fe2 N8 2.066(5) . ?
Fe2 N6 2.091(6) . ?
O1 C1 1.314(7) . ?
O2 C12 1.334(8) . ?
O3 C23 1.329(8) . ?
O4 C34 1.346(8) . ?
O5 N9 1.237(8) . ?
O6 N9 1.197(9) . ?
O7 N9 1.210(9) . ?
O8 N10 1.172(9) . ?
O9 N10 1.204(9) . ?
O10 N10 1.206(8) . ?
N1 C7 1.284(8) . ?
N1 C8 1.465(8) . ?
N2 C9 1.481(9) . ?
N2 C10 1.489(8) . ?
N2 H1 0.9900 . ?
N3 C18 1.281(8) . ?
N3 C19 1.484(8) . ?
N4 C20 1.488(8) . ?
N4 C21 1.492(7) . ?
N4 H2 0.9900 . ?
N5 C29 1.276(8) . ?
N5 C30 1.444(8) . ?
N6 C31 1.451(8) . ?
N6 C32 1.499(7) . ?
N6 H3 0.9900 . ?
N7 C40 1.281(8) . ?
N7 C41 1.463(7) . ?
N8 C42 1.466(8) . ?
N8 C43 1.504(8) . ?
N8 H4 0.9900 . ?
C1 C6 1.400(9) . ?
C1 C2 1.411(9) . ?
C2 C3 1.365(9) . ?
C2 H5 0.9400 . ?
C3 C4 1.378(10) . ?
C3 H6 0.9400 . ?
C4 C5 1.378(10) . ?
C4 H7 0.9400 . ?
C5 C6 1.414(9) . ?
C5 H8 0.9400 . ?
C6 C7 1.437(9) . ?
C7 H9 0.9400 . ?
C8 C9 1.482(10) . ?
C8 H10 0.9800 . ?
C8 H11 0.9800 . ?
C9 H12 0.9800 . ?
C9 H13 0.9800 . ?
C10 C11 1.518(9) . ?
C10 H14 0.9800 . ?
C10 H15 0.9800 . ?
C11 H16 0.9700 . ?
C11 H17 0.9700 . ?
C11 H18 0.9700 . ?
C12 C17 1.389(10) . ?
C12 C13 1.396(9) . ?
C13 C14 1.373(10) . ?
C13 H19 0.9400 . ?
C14 C15 1.371(11) . ?
C14 H20 0.9400 . ?
C15 C16 1.368(10) . ?
C15 H21 0.9400 . ?
C16 C17 1.414(9) . ?
C16 H22 0.9400 . ?
C17 C18 1.448(10) . ?
C18 H23 0.9400 . ?
C19 C20 1.523(9) . ?
C19 H24 0.9800 . ?
C19 H25 0.9800 . ?
C20 H26 0.9800 . ?
C20 H27 0.9800 . ?
C21 C22 1.512(9) . ?
C21 H28 0.9800 . ?
C21 H29 0.9800 . ?
C22 H30 0.9700 . ?
C22 H31 0.9700 . ?
C22 H32 0.9700 . ?
C23 C24 1.402(9) . ?
C23 C28 1.404(10) . ?
C24 C25 1.354(9) . ?
C24 H33 0.9400 . ?
C25 C26 1.388(10) . ?
C25 H34 0.9400 . ?
C26 C27 1.364(10) . ?
C26 H35 0.9400 . ?
C27 C28 1.394(9) . ?
C27 H36 0.9400 . ?
C28 C29 1.467(9) . ?
C29 H37 0.9400 . ?
C30 C31 1.500(9) . ?
C30 H38 0.9800 . ?
C30 H39 0.9800 . ?
C31 H40 0.9800 . ?
C31 H41 0.9800 . ?
C32 C33 1.511(9) . ?
C32 H42 0.9800 . ?
C32 H43 0.9800 . ?
C33 H44 0.9700 . ?
C33 H45 0.9700 . ?
C33 H46 0.9700 . ?
C34 C39 1.397(10) . ?
C34 C35 1.397(8) . ?
C35 C36 1.363(9) . ?
C35 H47 0.9400 . ?
C36 C37 1.396(10) . ?
C36 H48 0.9400 . ?
C37 C38 1.361(9) . ?
C37 H49 0.9400 . ?
C38 C39 1.404(10) . ?
C38 H50 0.9400 . ?
C39 C40 1.420(9) . ?
C40 H51 0.9400 . ?
C41 C42 1.522(9) . ?
C41 H52 0.9800 . ?
C41 H53 0.9800 . ?
C42 H54 0.9800 . ?
C42 H55 0.9800 . ?
C43 C44 1.519(9) . ?
C43 H56 0.9800 . ?
C43 H57 0.9800 . ?
C44 H58 0.9700 . ?
C44 H59 0.9700 . ?
C44 H60 0.9700 . ?

loop_
_geom_torsion_atom_site_label_1
_geom_torsion_atom_site_label_2
_geom_torsion_atom_site_label_3
_geom_torsion_atom_site_label_4
_geom_torsion
_geom_torsion_site_symmetry_1
_geom_torsion_site_symmetry_2
_geom_torsion_site_symmetry_3
_geom_torsion_site_symmetry_4
_geom_torsion_publ_flag
O4 Fe2 O3 C23 -58.9(6) . . . . ?
N7 Fe2 O3 C23 -150.7(6) . . . . ?
N5 Fe2 O3 C23 27.9(6) . . . . ?
N8 Fe2 O3 C23 126.8(6) . . . . ?
O3 Fe2 O4 C34 -71.7(5) . . . . ?
N7 Fe2 O4 C34 15.0(5) . . . . ?
N5 Fe2 O4 C34 -163.7(5) . . . . ?
N6 Fe2 O4 C34 114.5(5) . . . . ?
Fe1 O1 C1 C6 -15.8(10) . . . . ?
Fe1 O1 C1 C2 164.2(5) . . . . ?
O1 C1 C2 C3 179.9(6) . . . . ?
C6 C1 C2 C3 -0.1(10) . . . . ?
C1 C2 C3 C4 2.5(11) . . . . ?
C2 C3 C4 C5 -3.2(12) . . . . ?
C3 C4 C5 C6 1.8(12) . . . . ?
O1 C1 C6 C5 178.7(6) . . . . ?
C2 C1 C6 C5 -1.3(10) . . . . ?
O1 C1 C6 C7 -5.2(11) . . . . ?
C2 C1 C6 C7 174.8(6) . . . . ?
C4 C5 C6 C1 0.5(11) . . . . ?
C4 C5 C6 C7 -175.8(7) . . . . ?
C8 N1 C7 C6 -176.3(6) . . . . ?
Fe1 N1 C7 C6 18.0(10) . . . . ?
C1 C6 C7 N1 2.4(11) . . . . ?
C5 C6 C7 N1 178.5(7) . . . . ?
C7 N1 C8 C9 -133.8(7) . . . . ?
Fe1 N1 C8 C9 33.2(7) . . . . ?
C10 N2 C9 C8 170.8(6) . . . . ?
Fe1 N2 C9 C8 46.8(7) . . . . ?
N1 C8 C9 N2 -53.0(7) . . . . ?
C9 N2 C10 C11 65.0(8) . . . . ?
Fe1 N2 C10 C11 -174.6(5) . . . . ?
Fe1 O2 C12 C17 4.2(11) . . . . ?
Fe1 O2 C12 C13 -176.8(5) . . . . ?
O2 C12 C13 C14 178.9(7) . . . . ?
C17 C12 C13 C14 -2.1(11) . . . . ?
C12 C13 C14 C15 0.8(12) . . . . ?
C13 C14 C15 C16 1.5(14) . . . . ?
C14 C15 C16 C17 -2.5(13) . . . . ?
O2 C12 C17 C16 -179.9(7) . . . . ?
C13 C12 C17 C16 1.1(11) . . . . ?
O2 C12 C17 C18 2.0(11) . . . . ?
C13 C12 C17 C18 -177.0(6) . . . . ?
C15 C16 C17 C12 1.1(12) . . . . ?
C15 C16 C17 C18 179.3(7) . . . . ?
C19 N3 C18 C17 -179.4(6) . . . . ?
Fe1 N3 C18 C17 -0.6(11) . . . . ?
C12 C17 C18 N3 -3.5(12) . . . . ?
C16 C17 C18 N3 178.4(7) . . . . ?
C18 N3 C19 C20 -158.0(6) . . . . ?
Fe1 N3 C19 C20 23.1(7) . . . . ?
C21 N4 C20 C19 179.6(5) . . . . ?
Fe1 N4 C20 C19 54.4(6) . . . . ?
N3 C19 C20 N4 -51.5(7) . . . . ?
C20 N4 C21 C22 66.2(8) . . . . ?
Fe1 N4 C21 C22 -173.9(5) . . . . ?
Fe2 O3 C23 C24 162.6(5) . . . . ?
Fe2 O3 C23 C28 -17.3(10) . . . . ?
O3 C23 C24 C25 -176.2(6) . . . . ?
C28 C23 C24 C25 3.7(10) . . . . ?
C23 C24 C25 C26 -1.9(11) . . . . ?
C24 C25 C26 C27 -2.6(12) . . . . ?
C25 C26 C27 C28 5.1(12) . . . . ?
C26 C27 C28 C23 -3.2(11) . . . . ?
C26 C27 C28 C29 -179.2(7) . . . . ?
O3 C23 C28 C27 178.8(7) . . . . ?
C24 C23 C28 C27 -1.2(10) . . . . ?
O3 C23 C28 C29 -5.4(11) . . . . ?
C24 C23 C28 C29 174.6(6) . . . . ?
C30 N5 C29 C28 177.3(6) . . . . ?
Fe2 N5 C29 C28 14.1(9) . . . . ?
C27 C28 C29 N5 -177.4(7) . . . . ?
C23 C28 C29 N5 6.7(10) . . . . ?
C29 N5 C30 C31 -130.8(6) . . . . ?
Fe2 N5 C30 C31 34.0(7) . . . . ?
C32 N6 C31 C30 169.4(6) . . . . ?
Fe2 N6 C31 C30 43.3(6) . . . . ?
N5 C30 C31 N6 -50.9(7) . . . . ?
C31 N6 C32 C33 59.3(8) . . . . ?
Fe2 N6 C32 C33 -178.5(5) . . . . ?
Fe2 O4 C34 C39 -10.1(9) . . . . ?
Fe2 O4 C34 C35 171.7(4) . . . . ?
O4 C34 C35 C36 178.7(6) . . . . ?
C39 C34 C35 C36 0.4(10) . . . . ?
C34 C35 C36 C37 0.2(10) . . . . ?
C35 C36 C37 C38 -1.6(11) . . . . ?
C36 C37 C38 C39 2.4(11) . . . . ?
O4 C34 C39 C38 -177.9(6) . . . . ?
C35 C34 C39 C38 0.3(10) . . . . ?
O4 C34 C39 C40 -3.0(11) . . . . ?
C35 C34 C39 C40 175.2(6) . . . . ?
C37 C38 C39 C34 -1.8(11) . . . . ?
C37 C38 C39 C40 -177.0(7) . . . . ?
C41 N7 C40 C39 179.1(7) . . . . ?
Fe2 N7 C40 C39 5.3(11) . . . . ?
C34 C39 C40 N7 5.2(12) . . . . ?
C38 C39 C40 N7 -180.0(7) . . . . ?
C40 N7 C41 C42 -144.6(7) . . . . ?
Fe2 N7 C41 C42 29.9(8) . . . . ?
C43 N8 C42 C41 172.0(5) . . . . ?
Fe2 N8 C42 C41 46.0(6) . . . . ?
N7 C41 C42 N8 -49.7(8) . . . . ?
C42 N8 C43 C44 56.3(8) . . . . ?
Fe2 N8 C43 C44 178.3(6) . . . . ?
